data_4063267
loop_
_publ_author_name
'Andreas A. Danopoulos'
'Nikolaos Tsoureas'
'Stuart A. Macgregor'
'Christopher Smith'

_publ_section_title
;
 Phosphine- and Pyridine-Functionalized N-Heterocyclic Carbene Methyl
 and Allyl Complexes of Palladium. Unexpected Regiospecificity of the
 Protonation Reaction of the Dimethyl Complexes
;
_journal_name_full Organometallics
_journal_page_first 253
_journal_page_last 263
_journal_paper_doi 10.1021/om0608408
_journal_volume 26
_journal_year 2007
_chemical_formula_moiety 'C24 H30 N3 Pd, C24 H20 B'
_chemical_formula_sum 'C48 H50 B N3 Pd'
_chemical_formula_weight 786.12
_space_group_IT_number 2
_space_group_name_Hall '-P 1'
_space_group_name_H-M_alt 'P -1'
_symmetry_cell_setting triclinic
_symmetry_space_group_name_Hall '-P 1'
_symmetry_space_group_name_H-M 'P -1'
_atom_sites_solution_hydrogens geom
_atom_sites_solution_primary direct
_atom_sites_solution_secondary difmap
_audit_creation_method SHELXL-97
_cell_angle_alpha 115.110(12)
_cell_angle_beta 90.856(13)
_cell_angle_gamma 114.148(16)
_cell_formula_units_Z 2
_cell_length_a 13.149(2)
_cell_length_b 14.181(2)
_cell_length_c 15.6998(17)
_cell_measurement_reflns_used 10356
_cell_measurement_temperature 120(2)
_cell_measurement_theta_max 27.48
_cell_measurement_theta_min 2.91
_cell_volume 2355.0(8)
_computing_cell_refinement 'DENZO (Otwinowski & Minor, 1997) & COLLECT (Hooft, R.W.W., 1998)'
_computing_data_collection 'COLLECT (Hooft, R.W.W., 1998)'
_computing_data_reduction 'DENZO (Otwinowski & Minor, 1997) & COLLECT (Hooft, R.W.W., 1998)'
_computing_molecular_graphics 'ORTEP-III (Farrugia, 1997)'
_computing_publication_material 'enCIFer (Allen, 2004)'
_computing_structure_refinement 'SHELXL-97 (Sheldrick, 1997)'
_computing_structure_solution 'DIRDIF-99 (Buerskens, 1999)'
_diffrn_ambient_temperature 120(2)
_diffrn_detector_area_resol_mean 9.091
_diffrn_measured_fraction_theta_full 0.981
_diffrn_measured_fraction_theta_max 0.981
_diffrn_measurement_device_type 'Bruker-Nonius 95mm CCD camera on \k-goniostat'
_diffrn_measurement_method '\f & \w scans'
_diffrn_radiation_monochromator '10cm confocal mirrors'
_diffrn_radiation_source 'Bruker-Nonius FR591 rotating anode'
_diffrn_radiation_type MoK\a
_diffrn_radiation_wavelength 0.71073
_diffrn_reflns_av_R_equivalents 0.0936
_diffrn_reflns_av_sigmaI/netI 0.1008
_diffrn_reflns_limit_h_max 17
_diffrn_reflns_limit_h_min -16
_diffrn_reflns_limit_k_max 18
_diffrn_reflns_limit_k_min -18
_diffrn_reflns_limit_l_max 20
_diffrn_reflns_limit_l_min -20
_diffrn_reflns_number 40241
_diffrn_reflns_theta_full 27.71
_diffrn_reflns_theta_max 27.71
_diffrn_reflns_theta_min 2.91
_diffrn_standards_number 0
_exptl_absorpt_coefficient_mu 0.425
_exptl_absorpt_correction_T_max 0.9832
_exptl_absorpt_correction_T_min 0.8830
_exptl_absorpt_correction_type multi-scan
_exptl_absorpt_process_details 'SADABS V2.10 (Sheldrick, G.M., 2003)'
_exptl_crystal_colour colourless
_exptl_crystal_density_diffrn 1.109
_exptl_crystal_density_method 'not measured'
_exptl_crystal_description plate
_exptl_crystal_F_000 820
_exptl_crystal_size_max 0.30
_exptl_crystal_size_mid 0.10
_exptl_crystal_size_min 0.04
_refine_diff_density_max 0.819
_refine_diff_density_min -1.200
_refine_diff_density_rms 0.107
_refine_ls_extinction_method none
_refine_ls_goodness_of_fit_ref 1.056
_refine_ls_hydrogen_treatment constr
_refine_ls_matrix_type full
_refine_ls_number_parameters 486
_refine_ls_number_reflns 10833
_refine_ls_number_restraints 0
_refine_ls_restrained_S_all 1.056
_refine_ls_R_factor_all 0.0989
_refine_ls_R_factor_gt 0.0680
_refine_ls_shift/su_max 0.002
_refine_ls_shift/su_mean 0.000
_refine_ls_structure_factor_coef Fsqd
_refine_ls_weighting_details 'calc w=1/[\s^2^(Fo^2^)+(0.0895P)^2^+0.6035P] where P=(Fo^2^+2Fc^2^)/3'
_refine_ls_weighting_scheme calc
_refine_ls_wR_factor_gt 0.1597
_refine_ls_wR_factor_ref 0.1735
_reflns_number_gt 7988
_reflns_number_total 10833
_reflns_threshold_expression >2sigma(I)
_cod_depositor_comments
;
The following automatic conversions were performed:
'_symmetry_cell_setting' value 'Triclinic' changed to 'triclinic'
according to '/home/saulius/struct/CIF-dictionaries/cif_core.dic'
dictionary named 'cif_core.dic' version 2.4.1 from 2010-06-29.

Automatic conversion script
Id: cif_fix_enum 1527 2010-12-29 10:47:43Z saulius 
;
_cod_original_sg_symbol_H-M P-1
_cod_database_code 4063267

loop_
_symmetry_equiv_pos_as_xyz
'x, y, z'
'-x, -y, -z'

loop_
_atom_site_label
_atom_site_type_symbol
_atom_site_fract_x
_atom_site_fract_y
_atom_site_fract_z
_atom_site_U_iso_or_equiv
_atom_site_adp_type
_atom_site_occupancy
_atom_site_symmetry_multiplicity
_atom_site_calc_flag
_atom_site_refinement_flags
_atom_site_disorder_assembly
_atom_site_disorder_group
C1 C 0.9567(3) 0.1114(3) 0.2406(3) 0.0281(9) Uani 1 1 d . A .
C2 C 0.7817(4) -0.0421(3) 0.1624(3) 0.0369(11) Uani 1 1 d . A .
H2 H 0.7043 -0.0862 0.1269 0.044 Uiso 1 1 calc R . .
C3 C 0.8425(4) -0.0816(3) 0.1937(3) 0.0371(11) Uani 1 1 d . A .
H3 H 0.8174 -0.1589 0.1849 0.044 Uiso 1 1 calc R . .
C4 C 1.0851(4) 0.3955(3) 0.3137(3) 0.0418(11) Uani 1 1 d . . .
H4A H 1.0429 0.3799 0.2526 0.050 Uiso 1 1 calc R . .
H4B H 1.0636 0.4408 0.3716 0.050 Uiso 1 1 calc R . .
C5 C 1.2033(3) 0.4275(3) 0.3217(3) 0.0348(10) Uani 1 1 d . . .
C6 C 1.2569(4) 0.4237(3) 0.3963(3) 0.0369(10) Uani 1 1 d . . .
H6A H 1.2533 0.4727 0.4625 0.044 Uiso 1 1 calc R . .
H6B H 1.3322 0.4244 0.3920 0.044 Uiso 1 1 calc R . .
C7 C 1.2613(4) 0.4361(4) 0.2408(3) 0.0508(14) Uani 1 1 d . . .
H7A H 1.2981 0.5179 0.2534 0.076 Uiso 1 1 calc R . .
H7B H 1.2041 0.3875 0.1794 0.076 Uiso 1 1 calc R . .
H7C H 1.3191 0.4085 0.2372 0.076 Uiso 1 1 calc R . .
C8 C 1.0494(3) 0.0212(3) 0.2877(3) 0.0327(9) Uani 1 1 d . A .
C9 C 1.0526(4) -0.0720(4) 0.2917(4) 0.0457(12) Uani 1 1 d . . .
H9 H 0.9868 -0.1463 0.2638 0.055 Uiso 1 1 calc R . .
C10 C 1.1548(5) -0.0557(5) 0.3377(4) 0.0530(13) Uani 1 1 d . . .
H10 H 1.1607 -0.1188 0.3408 0.064 Uiso 1 1 calc R . .
C11 C 1.2471(4) 0.0552(5) 0.3787(4) 0.0498(12) Uani 1 1 d . . .
H11 H 1.3175 0.0698 0.4114 0.060 Uiso 1 1 calc R . .
C12 C 1.2362(4) 0.1444(4) 0.3717(3) 0.0413(11) Uani 1 1 d . A .
H12 H 1.3003 0.2200 0.4002 0.050 Uiso 1 1 calc R . .
C13 C 0.8216(3) 0.1531(3) 0.1699(3) 0.0296(9) Uani 1 1 d . A .
C14 C 0.8449(4) 0.1611(4) 0.0863(3) 0.0382(11) Uani 1 1 d . . .
C15 C 0.8169(5) 0.2372(4) 0.0680(4) 0.0517(13) Uani 1 1 d . A .
H15 H 0.8319 0.2459 0.0121 0.062 Uiso 1 1 calc R . .
C16 C 0.7679(4) 0.2996(4) 0.1301(3) 0.0452(12) Uani 1 1 d . . .
H16 H 0.7503 0.3514 0.1168 0.054 Uiso 1 1 calc R A .
C17 C 0.7442(4) 0.2875(4) 0.2113(3) 0.0407(11) Uani 1 1 d . A .
H17 H 0.7079 0.3289 0.2522 0.049 Uiso 1 1 calc R . .
C18 C 0.7730(4) 0.2154(4) 0.2338(3) 0.0348(10) Uani 1 1 d . . .
C20A C 1.0099(13) 0.1562(12) 0.0079(12) 0.056(3) Uani 0.60(2) 1 d P A 1
H20A H 1.0070 0.2082 -0.0168 0.083 Uiso 0.60(2) 1 calc PR A 1
H20B H 1.0357 0.1023 -0.0371 0.083 Uiso 0.60(2) 1 calc PR A 1
H20C H 1.0633 0.2031 0.0712 0.083 Uiso 0.60(2) 1 calc PR A 1
C21A C 0.8216(13) -0.0086(12) -0.0715(11) 0.056(3) Uani 0.60(2) 1 d P A 1
H21A H 0.7959 0.0190 -0.1110 0.083 Uiso 0.60(2) 1 calc PR A 1
H21B H 0.7552 -0.0597 -0.0574 0.083 Uiso 0.60(2) 1 calc PR A 1
H21C H 0.8620 -0.0524 -0.1066 0.083 Uiso 0.60(2) 1 calc PR A 1
C19A C 0.8972(5) 0.0899(5) 0.0172(4) 0.0536(14) Uani 0.60(2) 1 d P A 1
H19A H 0.9131 0.0512 0.0525 0.064 Uiso 0.60(2) 1 calc PR A 1
C20B C 0.996(2) 0.1818(19) -0.0106(19) 0.056(3) Uani 0.40(2) 1 d P A 2
H20D H 0.9597 0.1932 -0.0579 0.083 Uiso 0.40(2) 1 calc PR A 2
H20E H 1.0483 0.1500 -0.0381 0.083 Uiso 0.40(2) 1 calc PR A 2
H20F H 1.0390 0.2572 0.0478 0.083 Uiso 0.40(2) 1 calc PR A 2
C21B C 0.800(2) 0.0116(18) -0.0931(17) 0.056(3) Uani 0.40(2) 1 d P A 2
H21D H 0.7256 -0.0394 -0.0876 0.083 Uiso 0.40(2) 1 calc PR A 2
H21E H 0.8276 -0.0362 -0.1424 0.083 Uiso 0.40(2) 1 calc PR A 2
H21F H 0.7910 0.0663 -0.1115 0.083 Uiso 0.40(2) 1 calc PR A 2
C19B C 0.8972(5) 0.0899(5) 0.0172(4) 0.0536(14) Uani 0.40(2) 1 d P A 2
H19B H 0.9212 0.0435 0.0386 0.064 Uiso 0.40(2) 1 calc PR A 2
C22 C 0.7497(5) 0.2054(5) 0.3251(4) 0.0593(16) Uani 1 1 d . A .
H22 H 0.7956 0.1696 0.3382 0.071 Uiso 1 1 calc R . .
C23 C 0.7886(5) 0.3269(6) 0.4132(4) 0.0637(17) Uani 1 1 d . . .
H23A H 0.8671 0.3795 0.4164 0.096 Uiso 1 1 calc R A .
H23B H 0.7861 0.3191 0.4724 0.096 Uiso 1 1 calc R . .
H23C H 0.7375 0.3592 0.4069 0.096 Uiso 1 1 calc R . .
C24 C 0.6245(6) 0.1245(5) 0.3104(5) 0.079(2) Uani 1 1 d . . .
H24A H 0.6114 0.1184 0.3696 0.118 Uiso 1 1 calc R A .
H24B H 0.6040 0.0467 0.2569 0.118 Uiso 1 1 calc R . .
H24C H 0.5771 0.1562 0.2953 0.118 Uiso 1 1 calc R . .
C25 C 0.1902(3) 0.3109(3) 0.6220(3) 0.0326(10) Uani 1 1 d . . .
C26 C 0.1194(4) 0.1915(4) 0.5647(3) 0.0429(12) Uani 1 1 d . . .
H26 H 0.1474 0.1383 0.5614 0.051 Uiso 1 1 calc R . .
C27 C 0.0090(4) 0.1460(4) 0.5118(3) 0.0451(13) Uani 1 1 d . . .
H27 H -0.0360 0.0636 0.4737 0.054 Uiso 1 1 calc R . .
C28 C -0.0338(4) 0.2191(5) 0.5146(3) 0.0566(16) Uani 1 1 d . . .
H28 H -0.1093 0.1887 0.4800 0.068 Uiso 1 1 calc R . .
C29 C 0.0339(5) 0.3381(5) 0.5685(5) 0.074(2) Uani 1 1 d . . .
H29 H 0.0060 0.3905 0.5693 0.089 Uiso 1 1 calc R . .
C30 C 0.1416(4) 0.3817(4) 0.6212(4) 0.0625(16) Uani 1 1 d . . .
H30 H 0.1853 0.4642 0.6590 0.075 Uiso 1 1 calc R . .
C31 C 0.3978(3) 0.4988(3) 0.7137(3) 0.0267(8) Uani 1 1 d . . .
C32 C 0.4144(3) 0.5276(3) 0.6382(3) 0.0312(9) Uani 1 1 d . . .
H32 H 0.3744 0.4677 0.5742 0.037 Uiso 1 1 calc R . .
C33 C 0.4869(3) 0.6399(4) 0.6524(3) 0.0350(10) Uani 1 1 d . . .
H33 H 0.4948 0.6554 0.5990 0.042 Uiso 1 1 calc R . .
C34 C 0.5469(4) 0.7284(4) 0.7445(3) 0.0422(11) Uani 1 1 d . . .
H34 H 0.5979 0.8048 0.7549 0.051 Uiso 1 1 calc R . .
C35 C 0.5320(4) 0.7045(4) 0.8214(3) 0.0398(11) Uani 1 1 d . . .
H35 H 0.5721 0.7652 0.8852 0.048 Uiso 1 1 calc R . .
C36 C 0.4583(3) 0.5917(3) 0.8058(3) 0.0326(10) Uani 1 1 d . . .
H36 H 0.4490 0.5777 0.8599 0.039 Uiso 1 1 calc R . .
C37 C 0.2975(4) 0.3648(3) 0.7958(3) 0.0375(11) Uani 1 1 d . . .
C38 C 0.2062(5) 0.3786(4) 0.8350(3) 0.0508(14) Uani 1 1 d . . .
H38 H 0.1492 0.3805 0.7987 0.061 Uiso 1 1 calc R . .
C39 C 0.1989(6) 0.3897(5) 0.9279(5) 0.073(2) Uani 1 1 d . . .
H39 H 0.1364 0.3987 0.9533 0.088 Uiso 1 1 calc R . .
C40 C 0.2779(7) 0.3877(5) 0.9814(4) 0.083(3) Uani 1 1 d . . .
H40 H 0.2708 0.3947 1.0437 0.100 Uiso 1 1 calc R . .
C41 C 0.3685(5) 0.3757(4) 0.9459(4) 0.072(2) Uani 1 1 d . . .
H41 H 0.4252 0.3752 0.9837 0.087 Uiso 1 1 calc R . .
C42 C 0.3772(4) 0.3641(4) 0.8543(3) 0.0480(14) Uani 1 1 d . . .
H42 H 0.4405 0.3553 0.8306 0.058 Uiso 1 1 calc R . .
C43 C 0.3818(4) 0.2828(3) 0.6410(3) 0.0344(10) Uani 1 1 d . . .
C44 C 0.4728(4) 0.3160(4) 0.5971(3) 0.0397(11) Uani 1 1 d . . .
H44 H 0.4960 0.3872 0.5943 0.048 Uiso 1 1 calc R . .
C45 C 0.5309(4) 0.2514(4) 0.5578(4) 0.0502(13) Uani 1 1 d . . .
H45 H 0.5928 0.2789 0.5299 0.060 Uiso 1 1 calc R . .
C46 C 0.3517(4) 0.1746(4) 0.6387(3) 0.0450(12) Uani 1 1 d . . .
H46 H 0.2889 0.1453 0.6651 0.054 Uiso 1 1 calc R . .
C47 C 0.4089(5) 0.1080(4) 0.5997(4) 0.0585(15) Uani 1 1 d . . .
H47 H 0.3862 0.0359 0.6010 0.070 Uiso 1 1 calc R . .
C48 C 0.4987(5) 0.1477(5) 0.5594(4) 0.0552(14) Uani 1 1 d . . .
H48 H 0.5383 0.1029 0.5326 0.066 Uiso 1 1 calc R . .
B1 B 0.3171(4) 0.3643(4) 0.6920(3) 0.0305(11) Uani 1 1 d . . .
N1 N 0.8538(3) 0.0778(3) 0.1918(2) 0.0290(8) Uani 1 1 d . . .
N2 N 0.9516(3) 0.0151(3) 0.2428(2) 0.0302(8) Uani 1 1 d . . .
N3 N 1.1394(3) 0.1293(3) 0.3266(2) 0.0310(8) Uani 1 1 d . . .
Pd1 Pd 1.10726(2) 0.25636(2) 0.31168(2) 0.02715(12) Uani 1 1 d . A .

loop_
_atom_site_aniso_label
_atom_site_aniso_U_11
_atom_site_aniso_U_22
_atom_site_aniso_U_33
_atom_site_aniso_U_23
_atom_site_aniso_U_13
_atom_site_aniso_U_12
C1 0.031(2) 0.0210(17) 0.0217(18) 0.0054(15) 0.0103(15) 0.0077(15)
C2 0.031(2) 0.0263(19) 0.035(2) 0.0092(18) 0.0103(17) 0.0018(16)
C3 0.038(2) 0.0223(18) 0.038(2) 0.0126(18) 0.0147(18) 0.0042(16)
C4 0.046(3) 0.0219(19) 0.043(3) 0.0095(18) -0.0004(19) 0.0099(17)
C5 0.035(2) 0.0166(17) 0.035(2) 0.0065(16) 0.0038(17) 0.0033(15)
C6 0.038(2) 0.0253(19) 0.028(2) 0.0043(17) 0.0020(17) 0.0061(16)
C7 0.048(3) 0.046(3) 0.041(3) 0.026(2) 0.005(2) 0.002(2)
C8 0.037(2) 0.034(2) 0.032(2) 0.0200(18) 0.0141(17) 0.0152(17)
C9 0.055(3) 0.037(2) 0.051(3) 0.028(2) 0.019(2) 0.019(2)
C10 0.066(3) 0.053(3) 0.058(3) 0.034(3) 0.019(3) 0.035(3)
C11 0.047(3) 0.061(3) 0.054(3) 0.035(3) 0.012(2) 0.028(2)
C12 0.040(2) 0.048(3) 0.040(2) 0.026(2) 0.0101(19) 0.019(2)
C13 0.0281(19) 0.0264(18) 0.0234(19) 0.0080(16) 0.0061(14) 0.0069(15)
C14 0.045(2) 0.034(2) 0.027(2) 0.0116(18) 0.0158(17) 0.0124(18)
C15 0.069(3) 0.054(3) 0.042(3) 0.031(2) 0.027(2) 0.028(3)
C16 0.058(3) 0.042(2) 0.044(3) 0.025(2) 0.013(2) 0.025(2)
C17 0.051(3) 0.042(2) 0.032(2) 0.015(2) 0.0097(19) 0.026(2)
C18 0.038(2) 0.040(2) 0.029(2) 0.0151(18) 0.0125(17) 0.0211(18)
C20A 0.052(4) 0.043(5) 0.056(6) 0.008(3) 0.019(4) 0.025(3)
C21A 0.052(4) 0.043(5) 0.056(6) 0.008(3) 0.019(4) 0.025(3)
C19A 0.083(4) 0.059(3) 0.038(3) 0.026(2) 0.037(3) 0.046(3)
C20B 0.052(4) 0.043(5) 0.056(6) 0.008(3) 0.019(4) 0.025(3)
C21B 0.052(4) 0.043(5) 0.056(6) 0.008(3) 0.019(4) 0.025(3)
C19B 0.083(4) 0.059(3) 0.038(3) 0.026(2) 0.037(3) 0.046(3)
C22 0.101(4) 0.099(4) 0.037(3) 0.044(3) 0.039(3) 0.085(4)
C23 0.072(4) 0.103(5) 0.032(3) 0.023(3) 0.025(2) 0.063(3)
C24 0.132(6) 0.061(3) 0.089(5) 0.055(4) 0.083(4) 0.061(4)
C25 0.032(2) 0.031(2) 0.026(2) 0.0131(17) 0.0116(16) 0.0069(16)
C26 0.043(2) 0.036(2) 0.028(2) 0.0061(18) 0.0055(17) 0.0076(19)
C27 0.034(2) 0.042(2) 0.032(2) 0.006(2) 0.0095(18) 0.0042(19)
C28 0.039(3) 0.075(4) 0.038(3) 0.034(3) 0.000(2) 0.003(2)
C29 0.042(3) 0.060(3) 0.117(5) 0.053(4) -0.009(3) 0.011(3)
C30 0.048(3) 0.035(2) 0.084(4) 0.022(3) -0.006(3) 0.008(2)
C31 0.0286(19) 0.0253(17) 0.0230(18) 0.0114(15) 0.0054(14) 0.0097(15)
C32 0.031(2) 0.036(2) 0.027(2) 0.0161(17) 0.0086(15) 0.0135(16)
C33 0.033(2) 0.042(2) 0.042(2) 0.029(2) 0.0147(17) 0.0182(18)
C34 0.039(2) 0.028(2) 0.055(3) 0.023(2) 0.010(2) 0.0072(17)
C35 0.043(2) 0.031(2) 0.035(2) 0.0141(19) 0.0054(18) 0.0097(18)
C36 0.038(2) 0.0280(19) 0.026(2) 0.0122(17) 0.0100(16) 0.0108(16)
C37 0.046(2) 0.0215(18) 0.022(2) 0.0072(16) 0.0052(17) -0.0014(17)
C38 0.069(3) 0.026(2) 0.038(3) 0.0089(19) 0.024(2) 0.011(2)
C39 0.090(5) 0.050(3) 0.054(4) 0.021(3) 0.043(3) 0.014(3)
C40 0.117(6) 0.050(3) 0.025(3) 0.014(2) 0.019(3) -0.007(3)
C41 0.084(4) 0.049(3) 0.032(3) 0.024(2) -0.011(3) -0.019(3)
C42 0.050(3) 0.036(2) 0.028(2) 0.0151(19) 0.0003(19) -0.005(2)
C43 0.048(2) 0.0259(19) 0.023(2) 0.0091(16) 0.0013(17) 0.0150(17)
C44 0.040(2) 0.030(2) 0.034(2) 0.0073(18) 0.0080(18) 0.0112(18)
C45 0.040(3) 0.042(3) 0.049(3) 0.008(2) 0.012(2) 0.017(2)
C46 0.062(3) 0.043(2) 0.039(3) 0.023(2) 0.018(2) 0.029(2)
C47 0.092(4) 0.039(3) 0.058(3) 0.026(2) 0.022(3) 0.039(3)
C48 0.062(3) 0.051(3) 0.059(3) 0.021(3) 0.017(3) 0.037(3)
B1 0.038(2) 0.024(2) 0.018(2) 0.0098(17) 0.0052(17) 0.0050(18)
N1 0.0323(17) 0.0207(15) 0.0217(16) 0.0044(13) 0.0108(13) 0.0071(13)
N2 0.0296(17) 0.0270(16) 0.0298(17) 0.0144(14) 0.0145(13) 0.0080(13)
N3 0.0374(19) 0.0310(16) 0.0250(17) 0.0158(14) 0.0112(13) 0.0132(14)
Pd1 0.02885(17) 0.02378(16) 0.02216(16) 0.00912(12) 0.00654(11) 0.00803(11)

loop_
_atom_type_symbol
_atom_type_description
_atom_type_scat_dispersion_real
_atom_type_scat_dispersion_imag
_atom_type_scat_source
C C 0.0033 0.0016 'International Tables Vol C Tables 4.2.6.8 and 6.1.1.4'
H H 0.0000 0.0000 'International Tables Vol C Tables 4.2.6.8 and 6.1.1.4'
B B 0.0013 0.0007 'International Tables Vol C Tables 4.2.6.8 and 6.1.1.4'
N N 0.0061 0.0033 'International Tables Vol C Tables 4.2.6.8 and 6.1.1.4'
Pd Pd -0.9988 1.0072 'International Tables Vol C Tables 4.2.6.8 and 6.1.1.4'

loop_
_geom_angle_atom_site_label_1
_geom_angle_atom_site_label_2
_geom_angle_atom_site_label_3
_geom_angle
N1 C1 N2 105.7(3)
N1 C1 Pd1 139.9(3)
N2 C1 Pd1 114.3(3)
C3 C2 N1 107.3(4)
C3 C2 H2 126.3
N1 C2 H2 126.3
C2 C3 N2 105.8(4)
C2 C3 H3 127.1
N2 C3 H3 127.1
C5 C4 Pd1 73.1(3)
C5 C4 H4A 116.2
Pd1 C4 H4A 116.2
C5 C4 H4B 116.2
Pd1 C4 H4B 116.2
H4A C4 H4B 113.2
C6 C5 C4 116.2(4)
C6 C5 C7 120.4(4)
C4 C5 C7 121.7(4)
C6 C5 Pd1 71.5(2)
C4 C5 Pd1 68.1(2)
C7 C5 Pd1 118.5(3)
C5 C6 Pd1 71.1(2)
C5 C6 H6A 116.5
Pd1 C6 H6A 116.5
C5 C6 H6B 116.5
Pd1 C6 H6B 116.5
H6A C6 H6B 113.5
C5 C7 H7A 109.5
C5 C7 H7B 109.5
H7A C7 H7B 109.5
C5 C7 H7C 109.5
H7A C7 H7C 109.5
H7B C7 H7C 109.5
N3 C8 C9 123.7(4)
N3 C8 N2 112.5(4)
C9 C8 N2 123.7(4)
C8 C9 C10 118.7(4)
C8 C9 H9 120.7
C10 C9 H9 120.7
C11 C10 C9 117.9(5)
C11 C10 H10 121.0
C9 C10 H10 121.0
C12 C11 C10 119.6(5)
C12 C11 H11 120.2
C10 C11 H11 120.2
N3 C12 C11 123.0(4)
N3 C12 H12 118.5
C11 C12 H12 118.5
C18 C13 C14 123.5(4)
C18 C13 N1 119.0(3)
C14 C13 N1 117.5(4)
C13 C14 C15 116.7(4)
C13 C14 C19A 121.9(4)
C15 C14 C19A 121.5(4)
C16 C15 C14 120.9(4)
C16 C15 H15 119.5
C14 C15 H15 119.5
C15 C16 C17 120.6(5)
C15 C16 H16 119.7
C17 C16 H16 119.7
C16 C17 C18 120.6(5)
C16 C17 H17 119.7
C18 C17 H17 119.7
C13 C18 C17 117.7(4)
C13 C18 C22 122.1(4)
C17 C18 C22 120.2(4)
C21A C19A C20A 114.5(10)
C21A C19A C14 116.6(8)
C20A C19A C14 116.1(7)
C21A C19A H19A 102.1
C20A C19A H19A 102.1
C14 C19A H19A 102.1
H20D C20B H20E 109.5
H20D C20B H20F 109.5
H20E C20B H20F 109.5
H21D C21B H21E 109.5
H21D C21B H21F 109.5
H21E C21B H21F 109.5
C24 C22 C18 110.7(5)
C24 C22 C23 111.6(4)
C18 C22 C23 111.5(5)
C24 C22 H22 107.6
C18 C22 H22 107.6
C23 C22 H22 107.6
C22 C23 H23A 109.5
C22 C23 H23B 109.5
H23A C23 H23B 109.5
C22 C23 H23C 109.5
H23A C23 H23C 109.5
H23B C23 H23C 109.5
C22 C24 H24A 109.5
C22 C24 H24B 109.5
H24A C24 H24B 109.5
C22 C24 H24C 109.5
H24A C24 H24C 109.5
H24B C24 H24C 109.5
C26 C25 C30 113.9(4)
C26 C25 B1 123.1(4)
C30 C25 B1 122.8(4)
C25 C26 C27 123.2(5)
C25 C26 H26 118.4
C27 C26 H26 118.4
C28 C27 C26 120.1(4)
C28 C27 H27 120.0
C26 C27 H27 120.0
C27 C28 C29 118.9(5)
C27 C28 H28 120.5
C29 C28 H28 120.5
C30 C29 C28 120.4(6)
C30 C29 H29 119.8
C28 C29 H29 119.8
C29 C30 C25 123.4(5)
C29 C30 H30 118.3
C25 C30 H30 118.3
C36 C31 C32 115.1(3)
C36 C31 B1 123.8(3)
C32 C31 B1 121.0(3)
C33 C32 C31 123.3(4)
C33 C32 H32 118.4
C31 C32 H32 118.4
C34 C33 C32 119.6(4)
C34 C33 H33 120.2
C32 C33 H33 120.2
C33 C34 C35 119.2(4)
C33 C34 H34 120.4
C35 C34 H34 120.4
C34 C35 C36 120.3(4)
C34 C35 H35 119.8
C36 C35 H35 119.8
C35 C36 C31 122.5(4)
C35 C36 H36 118.8
C31 C36 H36 118.8
C42 C37 C38 115.8(4)
C42 C37 B1 121.7(4)
C38 C37 B1 122.1(4)
C37 C38 C39 120.2(6)
C37 C38 H38 119.9
C39 C38 H38 119.9
C40 C39 C38 121.7(6)
C40 C39 H39 119.2
C38 C39 H39 119.2
C39 C40 C41 119.7(5)
C39 C40 H40 120.2
C41 C40 H40 120.2
C40 C41 C42 119.6(6)
C40 C41 H41 120.2
C42 C41 H41 120.2
C41 C42 C37 123.0(6)
C41 C42 H42 118.5
C37 C42 H42 118.5
C44 C43 C46 113.6(4)
C44 C43 B1 123.3(4)
C46 C43 B1 123.1(4)
C45 C44 C43 124.1(4)
C45 C44 H44 118.0
C43 C44 H44 118.0
C48 C45 C44 119.4(5)
C48 C45 H45 120.3
C44 C45 H45 120.3
C47 C46 C43 123.5(5)
C47 C46 H46 118.3
C43 C46 H46 118.3
C48 C47 C46 119.3(5)
C48 C47 H47 120.4
C46 C47 H47 120.4
C45 C48 C47 120.2(5)
C45 C48 H48 119.9
C47 C48 H48 119.9
C31 B1 C37 108.4(3)
C31 B1 C43 109.7(3)
C37 B1 C43 108.8(4)
C31 B1 C25 110.1(4)
C37 B1 C25 108.6(3)
C43 B1 C25 111.1(3)
C1 N1 C2 110.4(4)
C1 N1 C13 124.6(3)
C2 N1 C13 125.0(3)
C1 N2 C8 119.8(3)
C1 N2 C3 110.8(4)
C8 N2 C3 129.4(4)
C12 N3 C8 117.1(4)
C12 N3 Pd1 127.8(3)
C8 N3 Pd1 115.0(3)
C1 Pd1 C4 106.57(17)
C1 Pd1 N3 78.22(15)
C4 Pd1 N3 173.40(15)
C1 Pd1 C5 139.87(18)
C4 Pd1 C5 38.82(17)
N3 Pd1 C5 138.48(15)
C1 Pd1 C6 172.82(17)
C4 Pd1 C6 67.92(18)
N3 Pd1 C6 106.90(16)
C5 Pd1 C6 37.44(16)

loop_
_geom_bond_atom_site_label_1
_geom_bond_atom_site_label_2
_geom_bond_distance
C1 N1 1.332(5)
C1 N2 1.355(5)
C1 Pd1 2.012(3)
C2 C3 1.337(7)
C2 N1 1.415(4)
C2 H2 0.9500
C3 N2 1.412(5)
C3 H3 0.9500
C4 C5 1.416(6)
C4 Pd1 2.097(5)
C4 H4A 0.9900
C4 H4B 0.9900
C5 C6 1.389(6)
C5 C7 1.515(6)
C5 Pd1 2.161(4)
C6 Pd1 2.166(4)
C6 H6A 0.9900
C6 H6B 0.9900
C7 H7A 0.9800
C7 H7B 0.9800
C7 H7C 0.9800
C8 N3 1.351(5)
C8 C9 1.367(6)
C8 N2 1.410(6)
C9 C10 1.399(7)
C9 H9 0.9500
C10 C11 1.385(7)
C10 H10 0.9500
C11 C12 1.377(7)
C11 H11 0.9500
C12 N3 1.338(6)
C12 H12 0.9500
C13 C18 1.387(6)
C13 C14 1.393(5)
C13 N1 1.455(6)
C14 C15 1.403(7)
C14 C19A 1.526(7)
C15 C16 1.379(7)
C15 H15 0.9500
C16 C17 1.381(6)
C16 H16 0.9500
C17 C18 1.390(7)
C17 H17 0.9500
C18 C22 1.523(6)
C20A C19A 1.443(15)
C20A H20A 0.9800
C20A H20B 0.9800
C20A H20C 0.9800
C21A C19A 1.432(14)
C21A H21A 0.9800
C21A H21B 0.9800
C21A H21C 0.9800
C19A H19A 1.0000
C20B H20D 0.9800
C20B H20E 0.9800
C20B H20F 0.9800
C21B H21D 0.9800
C21B H21E 0.9800
C21B H21F 0.9800
C22 C24 1.516(9)
C22 C23 1.541(8)
C22 H22 1.0000
C23 H23A 0.9800
C23 H23B 0.9800
C23 H23C 0.9800
C24 H24A 0.9800
C24 H24B 0.9800
C24 H24C 0.9800
C25 C26 1.391(5)
C25 C30 1.398(7)
C25 B1 1.664(6)
C26 C27 1.399(7)
C26 H26 0.9500
C27 C28 1.353(8)
C27 H27 0.9500
C28 C29 1.376(8)
C28 H28 0.9500
C29 C30 1.373(7)
C29 H29 0.9500
C30 H30 0.9500
C31 C36 1.397(5)
C31 C32 1.401(5)
C31 B1 1.631(5)
C32 C33 1.395(5)
C32 H32 0.9500
C33 C34 1.379(6)
C33 H33 0.9500
C34 C35 1.383(6)
C34 H34 0.9500
C35 C36 1.396(5)
C35 H35 0.9500
C36 H36 0.9500
C37 C42 1.389(7)
C37 C38 1.404(7)
C37 B1 1.651(6)
C38 C39 1.409(7)
C38 H38 0.9500
C39 C40 1.343(10)
C39 H39 0.9500
C40 C41 1.366(10)
C40 H40 0.9500
C41 C42 1.389(6)
C41 H41 0.9500
C42 H42 0.9500
C43 C44 1.402(6)
C43 C46 1.403(6)
C43 B1 1.655(7)
C44 C45 1.382(7)
C44 H44 0.9500
C45 C48 1.365(7)
C45 H45 0.9500
C46 C47 1.392(7)
C46 H46 0.9500
C47 C48 1.375(8)
C47 H47 0.9500
C48 H48 0.9500
N3 Pd1 2.110(4)

loop_
_geom_torsion_atom_site_label_1
_geom_torsion_atom_site_label_2
_geom_torsion_atom_site_label_3
_geom_torsion_atom_site_label_4
_geom_torsion
N1 C2 C3 N2 0.3(4)
Pd1 C4 C5 C6 -54.6(3)
Pd1 C4 C5 C7 110.9(4)
C4 C5 C6 Pd1 52.9(3)
C7 C5 C6 Pd1 -112.7(4)
N3 C8 C9 C10 -0.6(7)
N2 C8 C9 C10 179.6(4)
C8 C9 C10 C11 1.2(7)
C9 C10 C11 C12 -1.0(8)
C10 C11 C12 N3 0.0(8)
C18 C13 C14 C15 0.1(6)
N1 C13 C14 C15 -177.9(4)
C18 C13 C14 C19A -179.3(4)
N1 C13 C14 C19A 2.8(6)
C13 C14 C15 C16 -0.5(7)
C19A C14 C15 C16 178.9(5)
C14 C15 C16 C17 -0.7(8)
C15 C16 C17 C18 2.3(7)
C14 C13 C18 C17 1.5(6)
N1 C13 C18 C17 179.4(3)
C14 C13 C18 C22 -179.4(4)
N1 C13 C18 C22 -1.4(6)
C16 C17 C18 C13 -2.6(6)
C16 C17 C18 C22 178.2(5)
C13 C14 C19A C21A 104.9(10)
C15 C14 C19A C21A -74.4(10)
C13 C14 C19A C20A -115.5(10)
C15 C14 C19A C20A 65.2(10)
C13 C18 C22 C24 -100.5(5)
C17 C18 C22 C24 78.7(6)
C13 C18 C22 C23 134.7(4)
C17 C18 C22 C23 -46.2(6)
C30 C25 C26 C27 -0.7(6)
B1 C25 C26 C27 174.8(4)
C25 C26 C27 C28 0.1(7)
C26 C27 C28 C29 1.4(7)
C27 C28 C29 C30 -2.3(9)
C28 C29 C30 C25 1.7(10)
C26 C25 C30 C29 -0.2(8)
B1 C25 C30 C29 -175.7(5)
C36 C31 C32 C33 0.8(6)
B1 C31 C32 C33 -176.8(4)
C31 C32 C33 C34 0.6(7)
C32 C33 C34 C35 -1.5(7)
C33 C34 C35 C36 1.0(7)
C34 C35 C36 C31 0.5(7)
C32 C31 C36 C35 -1.4(7)
B1 C31 C36 C35 176.1(4)
C42 C37 C38 C39 -0.6(6)
B1 C37 C38 C39 -173.9(4)
C37 C38 C39 C40 0.2(7)
C38 C39 C40 C41 0.5(9)
C39 C40 C41 C42 -0.8(8)
C40 C41 C42 C37 0.4(7)
C38 C37 C42 C41 0.3(6)
B1 C37 C42 C41 173.7(4)
C46 C43 C44 C45 -2.0(6)
B1 C43 C44 C45 177.2(4)
C43 C44 C45 C48 1.0(7)
C44 C43 C46 C47 2.1(7)
B1 C43 C46 C47 -177.1(4)
C43 C46 C47 C48 -1.3(8)
C44 C45 C48 C47 0.1(8)
C46 C47 C48 C45 0.0(9)
C36 C31 B1 C37 12.5(6)
C32 C31 B1 C37 -170.1(4)
C36 C31 B1 C43 -106.2(4)
C32 C31 B1 C43 71.2(5)
C36 C31 B1 C25 131.2(4)
C32 C31 B1 C25 -51.4(5)
C42 C37 B1 C31 -83.5(5)
C38 C37 B1 C31 89.5(4)
C42 C37 B1 C43 35.8(5)
C38 C37 B1 C43 -151.2(4)
C42 C37 B1 C25 156.8(4)
C38 C37 B1 C25 -30.2(5)
C44 C43 B1 C31 -17.9(5)
C46 C43 B1 C31 161.2(4)
C44 C43 B1 C37 -136.4(4)
C46 C43 B1 C37 42.7(5)
C44 C43 B1 C25 104.1(4)
C46 C43 B1 C25 -76.8(5)
C26 C25 B1 C31 157.0(4)
C30 C25 B1 C31 -27.9(6)
C26 C25 B1 C37 -84.3(5)
C30 C25 B1 C37 90.7(5)
C26 C25 B1 C43 35.3(5)
C30 C25 B1 C43 -149.7(4)
N2 C1 N1 C2 0.0(4)
Pd1 C1 N1 C2 -177.4(3)
N2 C1 N1 C13 -178.4(3)
Pd1 C1 N1 C13 4.2(6)
C3 C2 N1 C1 -0.2(5)
C3 C2 N1 C13 178.2(3)
C18 C13 N1 C1 -91.5(4)
C14 C13 N1 C1 86.6(4)
C18 C13 N1 C2 90.4(5)
C14 C13 N1 C2 -91.6(4)
N1 C1 N2 C8 178.4(3)
Pd1 C1 N2 C8 -3.5(4)
N1 C1 N2 C3 0.2(4)
Pd1 C1 N2 C3 178.4(2)
N3 C8 N2 C1 1.5(5)
C9 C8 N2 C1 -178.7(4)
N3 C8 N2 C3 179.2(4)
C9 C8 N2 C3 -1.0(7)
C2 C3 N2 C1 -0.4(5)
C2 C3 N2 C8 -178.2(4)
C11 C12 N3 C8 0.7(6)
C11 C12 N3 Pd1 178.7(3)
C9 C8 N3 C12 -0.4(6)
N2 C8 N3 C12 179.4(3)
C9 C8 N3 Pd1 -178.6(3)
N2 C8 N3 Pd1 1.2(4)
N1 C1 Pd1 C4 4.9(5)
N2 C1 Pd1 C4 -172.3(3)
N1 C1 Pd1 N3 -179.8(4)
N2 C1 Pd1 N3 3.0(3)
N1 C1 Pd1 C5 -19.8(6)
N2 C1 Pd1 C5 163.0(3)
C5 C4 Pd1 C1 -154.5(2)
C5 C4 Pd1 C6 30.4(2)
C12 N3 Pd1 C1 179.7(4)
C8 N3 Pd1 C1 -2.3(3)
C12 N3 Pd1 C5 19.2(5)
C8 N3 Pd1 C5 -162.9(3)
C12 N3 Pd1 C6 -5.5(4)
C8 N3 Pd1 C6 172.5(3)
C6 C5 Pd1 C1 169.3(3)
C4 C5 Pd1 C1 39.8(4)
C7 C5 Pd1 C1 -75.4(4)
C6 C5 Pd1 C4 129.6(4)
C7 C5 Pd1 C4 -115.2(5)
C6 C5 Pd1 N3 -41.1(4)
C4 C5 Pd1 N3 -170.6(2)
C7 C5 Pd1 N3 74.2(4)
C4 C5 Pd1 C6 -129.6(4)
C7 C5 Pd1 C6 115.2(5)
C5 C6 Pd1 C4 -31.4(3)
C5 C6 Pd1 N3 152.9(3)
